data_7010069
loop_
_publ_author_name
'de Muro, Izaskun Gil'
'Insausti, Maite'
'Lezama, Luis'
'Urtiaga, M. Karmele'
'Arriortua, M. Isabel'
'Rojo, Te\'ofilo'

_publ_section_title
;
 Study of the [CaM(C3H2O4)2(H2O)4]&#x00B7;nH2O [M&#x2005;=&#x2005;Mn,
 Fe or Co (n&#x2005;=&#x2005;0) and Ni (n&#x2005;=&#x2005;2)] systems:
 synthesis, structure, spectroscopic and magnetic properties
;
_journal_issue 19
_journal_name_full 'Journal of the Chemical Society, Dalton Transactions'
_journal_page_first 3360
_journal_paper_doi 10.1039/b005661h
_journal_year 2000
_chemical_formula_sum 'C6 H12 Ca Mn O12'
_chemical_formula_weight 371.18
_space_group_IT_number 15
_symmetry_cell_setting monoclinic
_symmetry_space_group_name_Hall '-C 2yc'
_symmetry_space_group_name_H-M 'C 1 2/c 1'
_atom_sites_solution_hydrogens geom
_atom_sites_solution_primary direct
_atom_sites_solution_secondary difmap
_audit_creation_method SHELXL
_cell_angle_alpha 90.00
_cell_angle_beta 118.68(2)
_cell_angle_gamma 90.00
_cell_formula_units_Z 4
_cell_length_a 14.086(2)
_cell_length_b 7.4880(10)
_cell_length_c 13.273(3)
_cell_measurement_temperature 293(2)
_cell_volume 1228.2(4)
_computing_cell_refinement 'Enraf-Nonius CAD-4'
_computing_data_collection 'Enraf-Nonius CAD-4'
_computing_data_reduction 'Xtal 3.2 (Hall, Flack & Stewart, 1992)'
_computing_structure_refinement 'SHELXL-97 (Sheldrick, 1997)'
_computing_structure_solution 'SHELXS-97 (Sheldrick, 1990)'
_diffrn_ambient_temperature 293(2)
_diffrn_radiation_monochromator graphite
_diffrn_radiation_source 'fine-focus sealed tube'
_diffrn_radiation_type MoK\a
_diffrn_radiation_wavelength 0.71070
_diffrn_reflns_av_R_equivalents 0.0000
_diffrn_reflns_av_sigmaI/netI 0.0390
_diffrn_reflns_limit_h_max 17
_diffrn_reflns_limit_h_min -19
_diffrn_reflns_limit_k_max 10
_diffrn_reflns_limit_k_min 0
_diffrn_reflns_limit_l_max 18
_diffrn_reflns_limit_l_min 0
_diffrn_reflns_number 1794
_diffrn_reflns_theta_max 29.98
_diffrn_reflns_theta_min 3.18
_exptl_absorpt_coefficient_mu 1.556
_exptl_crystal_density_diffrn 2.007
_exptl_crystal_F_000 756
_refine_diff_density_max 0.417
_refine_diff_density_min -0.343
_refine_diff_density_rms 0.094
_refine_ls_extinction_method none
_refine_ls_goodness_of_fit_all 1.019
_refine_ls_goodness_of_fit_obs 1.042
_refine_ls_matrix_type full
_refine_ls_number_parameters 107
_refine_ls_number_reflns 1761
_refine_ls_number_restraints 0
_refine_ls_restrained_S_all 1.264
_refine_ls_restrained_S_obs 1.042
_refine_ls_R_factor_all 0.0445
_refine_ls_R_factor_obs 0.0269
_refine_ls_shift/esd_max -0.005
_refine_ls_shift/esd_mean 0.001
_refine_ls_structure_factor_coef Fsqd
_refine_ls_weighting_details 'w=1/[\s^2^(Fo^2^)+(0.0377P)^2^+0.0000P] where P=(Fo^2^+2Fc^2^)/3'
_refine_ls_weighting_scheme calc
_refine_ls_wR_factor_all 0.0851
_refine_ls_wR_factor_obs 0.0633
_reflns_number_observed 1437
_reflns_number_total 1794
_reflns_observed_criterion >2sigma(I)
_cod_data_source_file b005661h.txt
_cod_data_source_block camn
_cod_depositor_comments
;
The following automatic conversions were performed:

'_refine_ls_weighting_scheme' value 'calc
w=1/[\s^2^(Fo^2^)+(0.0377P)^2^+0.0000P] where P=(Fo^2^+2Fc^2^)/3' was
changed to 'calc'. New tag '_refine_ls_weighting_details' was
created. The value of the new tag was set to
'w=1/[\s^2^(Fo^2^)+(0.0377P)^2^+0.0000P] where P=(Fo^2^+2Fc^2^)/3'.

Automatic conversion script
Id: cif_fix_values 3143 2015-03-26 13:38:13Z robertas 
;
_cod_original_sg_symbol_H-M 'C 2/c'
_cod_database_code 7010069

loop_
_symmetry_equiv_pos_as_xyz
'x, y, z'
'-x, y, -z+1/2'
'x+1/2, y+1/2, z'
'-x+1/2, y+1/2, -z+1/2'
'-x, -y, -z'
'x, -y, z-1/2'
'-x+1/2, -y+1/2, -z'
'x+1/2, -y+1/2, z-1/2'

loop_
_atom_site_aniso_label
_atom_site_aniso_U_11
_atom_site_aniso_U_22
_atom_site_aniso_U_33
_atom_site_aniso_U_23
_atom_site_aniso_U_13
_atom_site_aniso_U_12
Ca 0.0150(2) 0.0157(2) 0.0194(2) 0.000 0.0090(2) 0.000
Mn 0.0197(2) 0.0193(2) 0.0168(2) -0.00168(12) 0.00784(12) -0.00071(12)
O1 0.0394(7) 0.0192(5) 0.0230(6) -0.0020(4) 0.0135(5) -0.0060(5)
O2 0.0297(6) 0.0221(5) 0.0292(6) -0.0077(5) 0.0177(5) -0.0107(5)
C1 0.0155(6) 0.0171(6) 0.0231(7) -0.0015(5) 0.0111(6) -0.0009(5)
C2 0.0281(8) 0.0181(7) 0.0266(7) 0.0013(6) 0.0178(7) 0.0025(6)
C3 0.0137(6) 0.0168(6) 0.0239(7) 0.0002(5) 0.0108(5) -0.0005(5)
O3 0.0362(7) 0.0237(5) 0.0222(5) -0.0003(5) 0.0127(5) 0.0081(5)
O4 0.0335(7) 0.0281(6) 0.0235(6) 0.0018(5) 0.0067(5) 0.0102(5)
O1W 0.0289(6) 0.0282(6) 0.0236(6) 0.0006(5) 0.0099(5) -0.0031(5)
O2W 0.0231(6) 0.0559(9) 0.0273(6) 0.0086(6) 0.0143(5) 0.0060(6)

loop_
_atom_site_label
_atom_site_type_symbol
_atom_site_fract_x
_atom_site_fract_y
_atom_site_fract_z
_atom_site_U_iso_or_equiv
_atom_site_thermal_displace_type
_atom_site_occupancy
_atom_site_calc_flag
_atom_site_refinement_flags
_atom_site_disorder_group
Ca Ca 0.0000 0.11854(5) 0.2500 0.01638(10) Uani 1 d S .
Mn Mn 0.2500 0.7500 0.5000 0.01897(10) Uani 1 d S .
O1 O 0.19500(10) 0.5050(2) 0.39816(10) 0.0278(3) Uani 1 d . .
O2 O 0.11235(10) 0.3460(2) 0.23868(10) 0.0255(3) Uani 1 d . .
C1 C 0.15540(11) 0.4870(2) 0.29138(13) 0.0178(3) Uani 1 d . .
C2 C 0.16279(14) 0.6401(2) 0.22040(14) 0.0224(3) Uani 1 d . .
H21 H 0.23760(14) 0.6518(2) 0.23740(14) 0.039(4) Uiso 1 calc R .
H22 H 0.12070(14) 0.6089(2) 0.13985(14) 0.039(4) Uiso 1 calc R .
C3 C 0.12437(11) 0.8201(2) 0.23859(13) 0.0174(3) Uani 1 d . .
O3 O 0.15377(11) 0.8791(2) 0.33810(10) 0.0279(3) Uani 1 d . .
O4 O 0.06390(11) 0.9098(2) 0.15245(11) 0.0313(3) Uani 1 d . .
O1W O 0.10215(11) 0.2113(2) 0.44714(11) 0.0280(3) Uani 1 d . .
O2W O 0.10733(11) 0.7365(2) 0.52513(12) 0.0345(3) Uani 1 d . .
H1W H 0.1469(23) 0.1505(40) 0.5021(25) 0.056(4) Uiso 1 d . .
H2W H 0.1430(22) 0.3034(41) 0.4614(24) 0.056(4) Uiso 1 d . .
H3W H 0.0999(23) 0.7141(38) 0.5753(28) 0.056(4) Uiso 1 d . .
H4W H 0.0485(24) 0.7819(40) 0.4718(26) 0.056(4) Uiso 1 d . .

loop_
_atom_type_symbol
_atom_type_description
_atom_type_scat_dispersion_real
_atom_type_scat_dispersion_imag
_atom_type_scat_source
C C 0.0033 0.0016 'International Tables Vol C Tables 4.2.6.8 and 6.1.1.4'
H H 0.0000 0.0000 'International Tables Vol C Tables 4.2.6.8 and 6.1.1.4'
O O 0.0106 0.0060 'International Tables Vol C Tables 4.2.6.8 and 6.1.1.4'
Mn Mn 0.3368 0.7283 'International Tables Vol C Tables 4.2.6.8 and 6.1.1.4'
Ca Ca 0.2262 0.3064 'International Tables Vol C Tables 4.2.6.8 and 6.1.1.4'

loop_
_geom_angle_atom_site_label_1
_geom_angle_atom_site_label_2
_geom_angle_atom_site_label_3
_geom_angle
_geom_angle_site_symmetry_1
_geom_angle_site_symmetry_3
_geom_angle_publ_flag
O2 Ca O2 88.53(6) . 2 ?
O2 Ca O1W 78.06(5) . 2 ?
O2 Ca O1W 78.06(5) 2 2 ?
O2 Ca O1W 78.06(5) . . ?
O2 Ca O1W 78.06(5) 2 . ?
O1W Ca O1W 146.42(7) 2 . ?
O2 Ca O4 155.67(4) . 2_545 ?
O2 Ca O4 89.95(5) 2 2_545 ?
O1W Ca O4 125.26(5) 2 2_545 ?
O1W Ca O4 77.87(5) . 2_545 ?
O2 Ca O4 89.95(5) . 1_545 ?
O2 Ca O4 155.67(4) 2 1_545 ?
O1W Ca O4 77.87(5) 2 1_545 ?
O1W Ca O4 125.26(5) . 1_545 ?
O4 Ca O4 101.07(7) 2_545 1_545 ?
O2 Ca O3 153.63(4) . 2_545 ?
O2 Ca O3 94.91(5) 2 2_545 ?
O1W Ca O3 77.11(5) 2 2_545 ?
O1W Ca O3 128.24(4) . 2_545 ?
O4 Ca O3 50.65(4) 2_545 2_545 ?
O4 Ca O3 76.28(5) 1_545 2_545 ?
O2 Ca O3 94.91(5) . 1_545 ?
O2 Ca O3 153.63(4) 2 1_545 ?
O1W Ca O3 128.24(4) 2 1_545 ?
O1W Ca O3 77.11(5) . 1_545 ?
O4 Ca O3 76.27(5) 2_545 1_545 ?
O4 Ca O3 50.65(4) 1_545 1_545 ?
O3 Ca O3 93.47(6) 2_545 1_545 ?
O2 Ca C3 96.43(4) . 1_545 ?
O2 Ca C3 175.03(4) 2 1_545 ?
O1W Ca C3 103.16(5) 2 1_545 ?
O1W Ca C3 102.67(5) . 1_545 ?
O4 Ca C3 85.42(5) 2_545 1_545 ?
O4 Ca C3 25.32(4) 1_545 1_545 ?
O3 Ca C3 80.75(4) 2_545 1_545 ?
O3 Ca C3 25.86(4) 1_545 1_545 ?
O2 Ca C3 175.03(4) . 2_545 ?
O2 Ca C3 96.43(4) 2 2_545 ?
O1W Ca C3 102.67(5) 2 2_545 ?
O1W Ca C3 103.16(5) . 2_545 ?
O4 Ca C3 25.32(4) 2_545 2_545 ?
O4 Ca C3 85.42(5) 1_545 2_545 ?
O3 Ca C3 25.86(4) 2_545 2_545 ?
O3 Ca C3 80.75(4) 1_545 2_545 ?
C3 Ca C3 78.60(6) 1_545 2_545 ?
O3 Mn O3 180.0 7_566 . ?
O3 Mn O1 96.16(5) 7_566 . ?
O3 Mn O1 83.85(5) . . ?
O3 Mn O1 83.84(5) 7_566 7_566 ?
O3 Mn O1 96.16(5) . 7_566 ?
O1 Mn O1 180.0 . 7_566 ?
O3 Mn O2W 90.66(6) 7_566 . ?
O3 Mn O2W 89.34(6) . . ?
O1 Mn O2W 88.67(6) . . ?
O1 Mn O2W 91.33(6) 7_566 . ?
O3 Mn O2W 89.34(6) 7_566 7_566 ?
O3 Mn O2W 90.66(6) . 7_566 ?
O1 Mn O2W 91.33(6) . 7_566 ?
O1 Mn O2W 88.67(6) 7_566 7_566 ?
O2W Mn O2W 180.0 . 7_566 ?
C1 O1 Mn 128.36(10) . . ?
C1 O2 Ca 136.71(10) . . ?
O2 C1 O1 123.69(14) . . ?
O2 C1 C2 116.71(14) . . ?
O1 C1 C2 119.55(13) . . ?
C3 C2 C1 115.89(13) . . ?
C3 C2 H21 108.31(8) . . ?
C1 C2 H21 108.31(9) . . ?
C3 C2 H22 108.31(9) . . ?
C1 C2 H22 108.31(9) . . ?
H21 C2 H22 107.4 . . ?
O4 C3 O3 120.62(14) . . ?
O4 C3 C2 118.25(14) . . ?
O3 C3 C2 121.12(14) . . ?
O4 C3 Ca 57.70(8) . 1_565 ?
O3 C3 Ca 64.90(8) . 1_565 ?
C2 C3 Ca 165.77(10) . 1_565 ?
C3 O3 Mn 128.63(10) . . ?
C3 O3 Ca 89.25(9) . 1_565 ?
Mn O3 Ca 138.33(6) . 1_565 ?
C3 O4 Ca 96.98(10) . 1_565 ?
Ca O1W H1W 126.9(20) . . ?
Ca O1W H2W 117.3(19) . . ?
H1W O1W H2W 95.7(25) . . ?
Mn O2W H3W 133.0(23) . . ?
Mn O2W H4W 116.7(20) . . ?
H3W O2W H4W 109.4(30) . . ?

loop_
_geom_bond_atom_site_label_1
_geom_bond_atom_site_label_2
_geom_bond_distance
_geom_bond_site_symmetry_2
_geom_bond_publ_flag
Ca O2 2.3782(12) . ?
Ca O2 2.3782(12) 2 ?
Ca O1W 2.4054(14) 2 ?
Ca O1W 2.4055(14) . ?
Ca O4 2.4595(13) 2_545 ?
Ca O4 2.4595(13) 1_545 ?
Ca O3 2.6156(13) 2_545 ?
Ca O3 2.6156(13) 1_545 ?
Ca C3 2.8882(15) 1_545 ?
Ca C3 2.8882(15) 2_545 ?
Mn O3 2.1434(13) 7_566 ?
Mn O3 2.1434(13) . ?
Mn O1 2.1878(12) . ?
Mn O1 2.1878(12) 7_566 ?
Mn O2W 2.1917(14) . ?
Mn O2W 2.1917(14) 7_566 ?
O1 C1 1.257(2) . ?
O2 C1 1.251(2) . ?
C1 C2 1.519(2) . ?
C2 C3 1.514(2) . ?
C2 H21 0.97 . ?
C2 H22 0.97 . ?
C3 O4 1.245(2) . ?
C3 O3 1.260(2) . ?
C3 Ca 2.8882(15) 1_565 ?
O3 Ca 2.6156(13) 1_565 ?
O4 Ca 2.4595(13) 1_565 ?
O1W H1W 0.83(3) . ?
O1W H2W 0.86(3) . ?
O2W H3W 0.74(3) . ?
O2W H4W 0.86(3) . ?
